data_2217801
loop_
_publ_author_name
'Yonkey, Matthew M.'
'Walczak, Christopher P.'
'Squattrito, Philip J.'
'Mohanty, Dillip K.'
'Kirschbaum, Kristin'

_publ_section_title
;
 <i>N</i>-(<i>n</i>-Decyl)-4-nitroaniline
;
_journal_coeditor_code LH2595
_journal_issue 3
_journal_name_full 'Acta Crystallographica Section E'
_journal_page_first o549
_journal_paper_doi 10.1107/S1600536808003310
_journal_volume 64
_journal_year 2008
_chemical_formula_iupac 'C16 H26 N2 O2'
_chemical_formula_moiety 'C16 H26 N2 O2'
_chemical_formula_sum 'C16 H26 N2 O2'
_chemical_formula_weight 278.39
_chemical_melting_point 332.5(5)
_chemical_name_common N-decyl-4-nitroaniline
_chemical_name_systematic
;
N-(n-Decyl)-4-nitroaniline
;
_space_group_IT_number 14
_symmetry_cell_setting monoclinic
_symmetry_space_group_name_Hall '-P 2ybc'
_symmetry_space_group_name_H-M 'P 1 21/c 1'
_atom_sites_solution_hydrogens difmap
_atom_sites_solution_primary direct
_atom_sites_solution_secondary difmap
_audit_creation_method SHELXL-97
_cell_angle_alpha 90.00
_cell_angle_beta 91.457(7)
_cell_angle_gamma 90.00
_cell_formula_units_Z 8
_cell_length_a 13.291(6)
_cell_length_b 29.117(12)
_cell_length_c 8.279(4)
_cell_measurement_reflns_used 950
_cell_measurement_temperature 140(2)
_cell_measurement_theta_max 25.8
_cell_measurement_theta_min 2.6
_cell_volume 3203(2)
_computing_cell_refinement 'SAINT (Bruker, 2003)'
_computing_data_collection 'SMART (Bruker, 2001)'
_computing_data_reduction 'SAINT (Bruker, 2003)'
_computing_molecular_graphics
;
DIAMOND (Brandenberg & Berndt, 2006) and Crystal Maker (Crystal Maker,
2006)
;
_computing_publication_material 'SHELTXL (Sheldrick, 2008) and local programs'
_computing_structure_refinement 'SHELXTL (Sheldrick, 2008)'
_computing_structure_solution 'SHELXTL (Sheldrick, 2008)'
_diffrn_ambient_temperature 140(2)
_diffrn_measured_fraction_theta_full 0.998
_diffrn_measured_fraction_theta_max 0.995
_diffrn_measurement_device_type 'Bruker SMART 6000 CCD'
_diffrn_measurement_method \w
_diffrn_radiation_monochromator graphite
_diffrn_radiation_source 'fine-focus sealed tube'
_diffrn_radiation_type MoK\a
_diffrn_radiation_wavelength 0.71073
_diffrn_reflns_av_R_equivalents 0.0414
_diffrn_reflns_av_sigmaI/netI 0.0324
_diffrn_reflns_limit_h_max 16
_diffrn_reflns_limit_h_min -16
_diffrn_reflns_limit_k_max 35
_diffrn_reflns_limit_k_min -32
_diffrn_reflns_limit_l_max 10
_diffrn_reflns_limit_l_min -10
_diffrn_reflns_number 28685
_diffrn_reflns_theta_full 26.00
_diffrn_reflns_theta_max 26.06
_diffrn_reflns_theta_min 1.53
_exptl_absorpt_coefficient_mu 0.076
_exptl_absorpt_correction_T_max 0.98
_exptl_absorpt_correction_T_min 0.94
_exptl_absorpt_correction_type multi-scan
_exptl_absorpt_process_details '(SADABS; Sheldrick, 1996; Blessing, 1995)'
_exptl_crystal_colour yellow
_exptl_crystal_density_diffrn 1.155
_exptl_crystal_density_method 'not measured'
_exptl_crystal_description pyramidal
_exptl_crystal_F_000 1216
_exptl_crystal_size_max 0.40
_exptl_crystal_size_mid 0.35
_exptl_crystal_size_min 0.28
_refine_diff_density_max 0.186
_refine_diff_density_min -0.262
_refine_ls_extinction_method none
_refine_ls_goodness_of_fit_ref 1.032
_refine_ls_hydrogen_treatment refall
_refine_ls_matrix_type full
_refine_ls_number_parameters 569
_refine_ls_number_reflns 6310
_refine_ls_number_restraints 0
_refine_ls_restrained_S_all 1.032
_refine_ls_R_factor_all 0.0847
_refine_ls_R_factor_gt 0.0534
_refine_ls_shift/su_max 0.001
_refine_ls_shift/su_mean 0.000
_refine_ls_structure_factor_coef Fsqd
_refine_ls_weighting_details 'calc w=1/[\s^2^(Fo^2^)+(0.0796P)^2^+0.231P] where P=(Fo^2^+2Fc^2^)/3'
_refine_ls_weighting_scheme calc
_refine_ls_wR_factor_gt 0.1248
_refine_ls_wR_factor_ref 0.1400
_reflns_number_gt 4359
_reflns_number_total 6310
_reflns_threshold_expression I>2\s(I)
_cod_data_source_file lh2595.cif
_cod_data_source_block I
_cod_depositor_comments
;
The following automatic conversions were performed:

'_chemical_melting_point' value '332-333' was changed to '332.5(5)' -
the average value was taken and precision was estimated.

Automatic conversion script
Id: cif_fix_values 1646 2011-03-28 12:23:43Z adriana 

The following automatic conversions were performed:

'_chemical_melting_point' value '332-333' was changed to '332.5(5)' -
the average value was taken and precision was estimated.

Automatic conversion script
Id: cif_fix_values 1715 2011-07-08 13:25:40Z adriana 
;
_cod_original_sg_symbol_H-M 'P 21/c'
_cod_database_code 2217801
_cod_database_fobs_code 2217801

loop_
_symmetry_equiv_pos_as_xyz
'x, y, z'
'-x, y+1/2, -z+1/2'
'-x, -y, -z'
'x, -y-1/2, z-1/2'

loop_
_atom_site_type_symbol
_atom_site_label
_atom_site_fract_x
_atom_site_fract_y
_atom_site_fract_z
_atom_site_U_iso_or_equiv
_atom_site_adp_type
_atom_site_calc_flag
_atom_site_occupancy
O O1 -0.60160(9) 0.67377(4) -0.86284(15) 0.0412(3) Uani d 1
O O2 -0.67258(9) 0.60818(4) -0.90706(16) 0.0453(4) Uani d 1
O O3 1.10779(9) 0.09460(4) 0.85523(15) 0.0406(3) Uani d 1
O O4 1.17105(10) 0.16069(4) 0.91774(17) 0.0484(4) Uani d 1
N N1 -0.60284(10) 0.63137(5) -0.85126(16) 0.0302(3) Uani d 1
N N2 -0.27827(10) 0.54358(5) -0.54454(16) 0.0295(3) Uani d 1
N N3 1.10435(10) 0.13712(5) 0.85407(16) 0.0320(3) Uani d 1
N N4 0.77760(11) 0.22343(5) 0.54846(17) 0.0312(3) Uani d 1
C C1 -0.51989(11) 0.60874(6) -0.77006(18) 0.0256(4) Uani d 1
C C2 -0.51950(12) 0.56106(6) -0.75980(19) 0.0276(4) Uani d 1
C C3 -0.44015(12) 0.53898(6) -0.68323(19) 0.0265(4) Uani d 1
C C4 -0.35872(11) 0.56424(5) -0.61648(18) 0.0246(4) Uani d 1
C C5 -0.36234(12) 0.61265(6) -0.62760(19) 0.0274(4) Uani d 1
C C6 -0.44100(12) 0.63459(6) -0.70329(19) 0.0273(4) Uani d 1
C C7 -0.26796(13) 0.49425(6) -0.5227(2) 0.0283(4) Uani d 1
C C8 -0.16565(13) 0.48362(6) -0.4446(2) 0.0300(4) Uani d 1
C C9 -0.14962(13) 0.43315(6) -0.4047(2) 0.0295(4) Uani d 1
C C10 -0.04873(13) 0.42560(6) -0.3167(2) 0.0317(4) Uani d 1
C C11 -0.02331(13) 0.37619(6) -0.2754(2) 0.0292(4) Uani d 1
C C12 0.07786(13) 0.37202(6) -0.1859(2) 0.0296(4) Uani d 1
C C13 0.10972(13) 0.32300(6) -0.1464(2) 0.0290(4) Uani d 1
C C14 0.20989(13) 0.31956(6) -0.0544(2) 0.0310(4) Uani d 1
C C15 0.24269(14) 0.27065(6) -0.0180(2) 0.0354(4) Uani d 1
C C16 0.34653(16) 0.26753(8) 0.0615(3) 0.0499(6) Uani d 1
C C17 1.01992(12) 0.15945(6) 0.77582(18) 0.0271(4) Uani d 1
C C18 1.01434(12) 0.20703(6) 0.77712(19) 0.0289(4) Uani d 1
C C19 0.93436(12) 0.22876(6) 0.70194(19) 0.0289(4) Uani d 1
C C20 0.85730(11) 0.20307(6) 0.62333(18) 0.0264(4) Uani d 1
C C21 0.86534(12) 0.15453(6) 0.62463(19) 0.0283(4) Uani d 1
C C22 0.94510(12) 0.13317(6) 0.69935(19) 0.0275(4) Uani d 1
C C23 0.76177(13) 0.27270(6) 0.5393(2) 0.0295(4) Uani d 1
C C24 0.66360(13) 0.28244(6) 0.4467(2) 0.0312(4) Uani d 1
C C25 0.64562(13) 0.33306(6) 0.4121(2) 0.0297(4) Uani d 1
C C26 0.54838(13) 0.34037(6) 0.3138(2) 0.0310(4) Uani d 1
C C27 0.52284(13) 0.39032(6) 0.2770(2) 0.0307(4) Uani d 1
C C28 0.42175(13) 0.39529(6) 0.1880(2) 0.0294(4) Uani d 1
C C29 0.39176(13) 0.44438(6) 0.1484(2) 0.0286(4) Uani d 1
C C30 0.29031(13) 0.44809(6) 0.0593(2) 0.0292(4) Uani d 1
C C31 0.26026(14) 0.49683(6) 0.0147(2) 0.0323(4) Uani d 1
C C32 0.15712(16) 0.49976(7) -0.0678(3) 0.0420(5) Uani d 1
H H2N -0.2325(13) 0.5606(6) -0.496(2) 0.032(5) Uiso d 1
H H2 -0.5723(13) 0.5437(6) -0.8041(19) 0.027(4) Uiso d 1
H H3 -0.4412(13) 0.5071(7) -0.679(2) 0.035(5) Uiso d 1
H H4N 0.7319(14) 0.2059(7) 0.504(2) 0.037(5) Uiso d 1
H H5 -0.3087(13) 0.6296(6) -0.5867(19) 0.030(5) Uiso d 1
H H6 -0.4425(13) 0.6666(7) -0.7100(19) 0.031(5) Uiso d 1
H H7B -0.3219(13) 0.4826(6) -0.453(2) 0.031(4) Uiso d 1
H H7A -0.2746(12) 0.4790(6) -0.630(2) 0.027(4) Uiso d 1
H H8B -0.1144(13) 0.4933(6) -0.519(2) 0.034(5) Uiso d 1
H H8A -0.1593(13) 0.5016(6) -0.347(2) 0.039(5) Uiso d 1
H H9B -0.2026(13) 0.4221(6) -0.334(2) 0.035(5) Uiso d 1
H H9A -0.1528(12) 0.4146(6) -0.507(2) 0.033(5) Uiso d 1
H H10B 0.0036(13) 0.4388(6) -0.385(2) 0.034(5) Uiso d 1
H H10A -0.0496(13) 0.4451(6) -0.220(2) 0.038(5) Uiso d 1
H H11B -0.0757(13) 0.3637(6) -0.205(2) 0.030(4) Uiso d 1
H H11A -0.0216(12) 0.3566(6) -0.376(2) 0.033(5) Uiso d 1
H H12B 0.1303(13) 0.3863(6) -0.251(2) 0.035(5) Uiso d 1
H H12A 0.0726(12) 0.3896(6) -0.083(2) 0.031(4) Uiso d 1
H H13B 0.0577(13) 0.3094(6) -0.083(2) 0.033(5) Uiso d 1
H H13A 0.1142(12) 0.3066(6) -0.246(2) 0.036(5) Uiso d 1
H H14B 0.2036(12) 0.3372(6) 0.047(2) 0.031(4) Uiso d 1
H H14A 0.2602(14) 0.3339(6) -0.121(2) 0.044(5) Uiso d 1
H H15B 0.2401(15) 0.2530(7) -0.116(3) 0.054(6) Uiso d 1
H H15A 0.1955(14) 0.2567(6) 0.052(2) 0.039(5) Uiso d 1
H H16C 0.3993(16) 0.2807(8) -0.007(3) 0.064(7) Uiso d 1
H H16B 0.3464(18) 0.2856(9) 0.166(3) 0.079(8) Uiso d 1
H H16A 0.3665(16) 0.2361(9) 0.085(3) 0.063(7) Uiso d 1
H H18 1.0663(14) 0.2236(6) 0.829(2) 0.037(5) Uiso d 1
H H19 0.9313(13) 0.2604(7) 0.705(2) 0.038(5) Uiso d 1
H H21 0.8145(13) 0.1366(6) 0.578(2) 0.036(5) Uiso d 1
H H22 0.9501(12) 0.1018(6) 0.6989(18) 0.021(4) Uiso d 1
H H23A 0.7597(13) 0.2854(6) 0.650(2) 0.035(5) Uiso d 1
H H23B 0.8176(12) 0.2866(6) 0.4814(19) 0.026(4) Uiso d 1
H H24A 0.6678(13) 0.2668(6) 0.346(2) 0.035(5) Uiso d 1
H H24B 0.6091(13) 0.2712(6) 0.511(2) 0.037(5) Uiso d 1
H H25A 0.6444(12) 0.3504(6) 0.512(2) 0.029(4) Uiso d 1
H H25B 0.7028(14) 0.3458(6) 0.351(2) 0.041(5) Uiso d 1
H H26B 0.5542(13) 0.3223(6) 0.212(2) 0.038(5) Uiso d 1
H H26A 0.4937(14) 0.3258(6) 0.375(2) 0.039(5) Uiso d 1
H H27A 0.5216(13) 0.4080(6) 0.380(2) 0.035(5) Uiso d 1
H H27B 0.5763(14) 0.4048(6) 0.210(2) 0.035(5) Uiso d 1
H H28B 0.3706(13) 0.3813(6) 0.257(2) 0.032(5) Uiso d 1
H H28A 0.4228(13) 0.3761(6) 0.087(2) 0.037(5) Uiso d 1
H H29B 0.4433(13) 0.4581(6) 0.0850(19) 0.034(5) Uiso d 1
H H29A 0.3906(12) 0.4617(6) 0.252(2) 0.030(4) Uiso d 1
H H30B 0.2386(13) 0.4343(6) 0.131(2) 0.033(5) Uiso d 1
H H30A 0.2948(13) 0.4291(6) -0.039(2) 0.034(5) Uiso d 1
H H31B 0.2590(13) 0.5154(6) 0.110(2) 0.031(4) Uiso d 1
H H31A 0.3098(14) 0.5093(7) -0.057(2) 0.045(5) Uiso d 1
H H32C 0.1556(15) 0.4806(7) -0.168(2) 0.054(6) Uiso d 1
H H32B 0.1019(17) 0.4875(8) 0.003(3) 0.066(7) Uiso d 1
H H32A 0.1373(15) 0.5321(8) -0.101(2) 0.057(6) Uiso d 1

loop_
_atom_site_aniso_label
_atom_site_aniso_U_11
_atom_site_aniso_U_22
_atom_site_aniso_U_33
_atom_site_aniso_U_12
_atom_site_aniso_U_13
_atom_site_aniso_U_23
O1 0.0429(8) 0.0236(7) 0.0564(8) 0.0058(5) -0.0149(6) 0.0077(6)
O2 0.0334(7) 0.0367(8) 0.0647(9) -0.0033(6) -0.0236(6) 0.0049(6)
O3 0.0417(7) 0.0266(8) 0.0528(8) 0.0096(6) -0.0097(6) 0.0047(6)
O4 0.0381(8) 0.0369(8) 0.0688(9) -0.0005(6) -0.0288(7) 0.0033(6)
N1 0.0289(8) 0.0277(9) 0.0339(7) 0.0015(6) -0.0054(6) 0.0025(6)
N2 0.0261(8) 0.0215(8) 0.0402(8) -0.0022(6) -0.0109(6) 0.0010(6)
N3 0.0307(8) 0.0276(9) 0.0373(8) 0.0045(7) -0.0060(6) 0.0035(6)
N4 0.0268(8) 0.0247(8) 0.0416(8) 0.0013(6) -0.0113(6) -0.0014(6)
C1 0.0257(8) 0.0236(9) 0.0273(8) 0.0026(7) -0.0036(7) 0.0023(6)
C2 0.0243(9) 0.0242(10) 0.0340(9) -0.0036(7) -0.0044(7) -0.0016(7)
C3 0.0274(9) 0.0175(9) 0.0345(9) 0.0004(7) -0.0048(7) 0.0010(7)
C4 0.0229(8) 0.0241(9) 0.0265(8) 0.0007(7) -0.0023(6) 0.0011(6)
C5 0.0258(9) 0.0252(10) 0.0308(9) -0.0049(7) -0.0039(7) -0.0005(7)
C6 0.0318(9) 0.0195(9) 0.0304(8) -0.0006(7) -0.0015(7) 0.0011(7)
C7 0.0263(9) 0.0216(9) 0.0367(9) 0.0006(7) -0.0049(7) 0.0015(7)
C8 0.0287(9) 0.0241(9) 0.0369(10) 0.0006(7) -0.0060(8) 0.0031(8)
C9 0.0285(9) 0.0231(9) 0.0366(10) 0.0006(7) -0.0039(8) 0.0009(7)
C10 0.0305(9) 0.0235(10) 0.0408(10) 0.0002(7) -0.0062(8) 0.0019(8)
C11 0.0294(9) 0.0237(10) 0.0343(9) 0.0020(7) -0.0033(8) 0.0017(7)
C12 0.0300(9) 0.0216(9) 0.0371(9) -0.0001(7) -0.0032(8) 0.0031(7)
C13 0.0293(9) 0.0222(9) 0.0352(9) 0.0014(7) -0.0028(7) 0.0016(7)
C14 0.0286(9) 0.0254(10) 0.0388(10) 0.0008(7) -0.0028(8) 0.0050(8)
C15 0.0352(10) 0.0241(10) 0.0466(11) 0.0016(8) -0.0081(9) 0.0049(8)
C16 0.0400(12) 0.0368(13) 0.0719(16) 0.0049(10) -0.0178(11) 0.0130(11)
C17 0.0253(9) 0.0258(10) 0.0301(8) 0.0034(7) -0.0029(7) 0.0031(7)
C18 0.0263(9) 0.0258(10) 0.0343(9) -0.0030(7) -0.0076(7) 0.0007(7)
C19 0.0300(9) 0.0204(10) 0.0361(9) 0.0009(7) -0.0056(7) 0.0008(7)
C20 0.0238(8) 0.0276(10) 0.0277(8) 0.0030(7) -0.0014(6) 0.0017(6)
C21 0.0260(9) 0.0261(10) 0.0325(9) -0.0031(7) -0.0041(7) -0.0024(7)
C22 0.0312(9) 0.0179(10) 0.0334(9) 0.0018(7) -0.0011(7) -0.0002(7)
C23 0.0292(9) 0.0250(10) 0.0339(9) 0.0028(7) -0.0046(7) 0.0013(7)
C24 0.0285(9) 0.0277(10) 0.0372(10) 0.0030(7) -0.0039(8) -0.0004(8)
C25 0.0291(9) 0.0269(10) 0.0330(9) 0.0042(7) -0.0027(7) -0.0012(7)
C26 0.0330(10) 0.0255(10) 0.0342(9) 0.0049(8) -0.0056(8) -0.0015(7)
C27 0.0315(10) 0.0262(10) 0.0342(9) 0.0030(7) -0.0042(8) 0.0003(7)
C28 0.0325(9) 0.0231(9) 0.0323(9) 0.0025(7) -0.0053(7) -0.0004(7)
C29 0.0299(9) 0.0234(10) 0.0322(9) 0.0001(7) -0.0041(7) -0.0003(7)
C30 0.0315(9) 0.0212(9) 0.0344(9) 0.0002(7) -0.0056(8) 0.0004(7)
C31 0.0352(10) 0.0239(10) 0.0374(10) 0.0016(8) -0.0067(8) -0.0018(8)
C32 0.0398(11) 0.0317(12) 0.0536(12) 0.0067(9) -0.0155(9) -0.0001(9)

loop_
_atom_type_symbol
_atom_type_description
_atom_type_scat_dispersion_real
_atom_type_scat_dispersion_imag
_atom_type_scat_source
C C 0.0033 0.0016 'International Tables Vol C Tables 4.2.6.8 and 6.1.1.4'
H H 0.0000 0.0000 'International Tables Vol C Tables 4.2.6.8 and 6.1.1.4'
N N 0.0061 0.0033 'International Tables Vol C Tables 4.2.6.8 and 6.1.1.4'
O O 0.0106 0.0060 'International Tables Vol C Tables 4.2.6.8 and 6.1.1.4'

loop_
_geom_angle_atom_site_label_1
_geom_angle_atom_site_label_2
_geom_angle_atom_site_label_3
_geom_angle
O2 N1 O1 122.05(13)
O2 N1 C1 119.14(14)
O1 N1 C1 118.81(13)
C4 N2 C7 124.44(14)
C4 N2 H2N 119.0(12)
C7 N2 H2N 116.1(12)
O4 N3 O3 121.91(14)
O4 N3 C17 119.14(15)
O3 N3 C17 118.95(14)
C20 N4 C23 124.66(15)
C20 N4 H4N 118.1(12)
C23 N4 H4N 117.3(12)
C2 C1 C6 120.88(14)
C2 C1 N1 119.20(14)
C6 C1 N1 119.91(15)
C3 C2 C1 119.74(15)
C3 C2 H2 119.2(11)
C1 C2 H2 121.1(10)
C2 C3 C4 120.57(16)
C2 C3 H3 118.2(11)
C4 C3 H3 121.2(11)
N2 C4 C3 122.09(15)
N2 C4 C5 119.85(14)
C3 C4 C5 118.06(14)
C6 C5 C4 121.42(15)
C6 C5 H5 119.6(11)
C4 C5 H5 119.0(11)
C5 C6 C1 119.31(16)
C5 C6 H6 120.6(11)
C1 C6 H6 120.0(11)
N2 C7 C8 109.51(13)
N2 C7 H7B 110.0(10)
C8 C7 H7B 109.6(10)
N2 C7 H7A 108.8(9)
C8 C7 H7A 110.3(9)
H7B C7 H7A 108.5(13)
C9 C8 C7 114.04(14)
C9 C8 H8B 108.7(10)
C7 C8 H8B 107.6(10)
C9 C8 H8A 109.4(11)
C7 C8 H8A 107.7(11)
H8B C8 H8A 109.2(15)
C8 C9 C10 111.07(14)
C8 C9 H9B 110.3(10)
C10 C9 H9B 107.6(10)
C8 C9 H9A 109.6(10)
C10 C9 H9A 110.0(10)
H9B C9 H9A 108.1(14)
C11 C10 C9 115.65(14)
C11 C10 H10B 110.1(10)
C9 C10 H10B 107.1(10)
C11 C10 H10A 111.7(11)
C9 C10 H10A 106.2(10)
H10B C10 H10A 105.6(14)
C10 C11 C12 111.98(14)
C10 C11 H11B 109.0(10)
C12 C11 H11B 108.0(9)
C10 C11 H11A 111.0(10)
C12 C11 H11A 108.6(9)
H11B C11 H11A 108.1(14)
C13 C12 C11 114.60(14)
C13 C12 H12B 108.4(10)
C11 C12 H12B 109.0(10)
C13 C12 H12A 108.7(10)
C11 C12 H12A 107.2(10)
H12B C12 H12A 108.7(14)
C14 C13 C12 113.87(14)
C14 C13 H13B 109.3(10)
C12 C13 H13B 107.6(10)
C14 C13 H13A 109.1(10)
C12 C13 H13A 107.7(11)
H13B C13 H13A 109.2(14)
C15 C14 C13 113.89(15)
C15 C14 H14B 110.5(10)
C13 C14 H14B 107.4(10)
C15 C14 H14A 108.6(11)
C13 C14 H14A 107.0(11)
H14B C14 H14A 109.4(15)
C16 C15 C14 113.34(16)
C16 C15 H15B 110.3(12)
C14 C15 H15B 109.3(12)
C16 C15 H15A 108.5(11)
C14 C15 H15A 109.2(11)
H15B C15 H15A 106.0(17)
C15 C16 H16C 112.1(12)
C15 C16 H16B 108.6(14)
H16C C16 H16B 107.8(19)
C15 C16 H16A 112.5(13)
H16C C16 H16A 106.6(18)
H16B C16 H16A 109.1(19)
C18 C17 C22 120.94(14)
C18 C17 N3 119.32(14)
C22 C17 N3 119.74(15)
C19 C18 C17 119.84(15)
C19 C18 H18 121.6(11)
C17 C18 H18 118.6(11)
C18 C19 C20 120.58(16)
C18 C19 H19 118.8(11)
C20 C19 H19 120.6(11)
N4 C20 C19 121.98(16)
N4 C20 C21 119.95(15)
C19 C20 C21 118.07(14)
C22 C21 C20 121.05(15)
C22 C21 H21 118.6(11)
C20 C21 H21 120.3(11)
C21 C22 C17 119.53(16)
C21 C22 H22 120.5(10)
C17 C22 H22 119.9(10)
N4 C23 C24 109.36(14)
N4 C23 H23A 109.2(10)
C24 C23 H23A 110.7(10)
N4 C23 H23B 108.9(10)
C24 C23 H23B 109.0(9)
H23A C23 H23B 109.7(14)
C25 C24 C23 113.85(14)
C25 C24 H24A 108.0(11)
C23 C24 H24A 106.4(11)
C25 C24 H24B 108.5(10)
C23 C24 H24B 107.9(10)
H24A C24 H24B 112.3(15)
C24 C25 C26 111.31(14)
C24 C25 H25A 110.4(10)
C26 C25 H25A 110.5(10)
C24 C25 H25B 109.9(11)
C26 C25 H25B 108.9(10)
H25A C25 H25B 105.6(14)
C27 C26 C25 114.96(14)
C27 C26 H26B 110.8(10)
C25 C26 H26B 107.1(10)
C27 C26 H26A 110.3(11)
C25 C26 H26A 106.8(10)
H26B C26 H26A 106.4(14)
C26 C27 C28 112.15(14)
C26 C27 H27A 109.2(10)
C28 C27 H27A 109.4(10)
C26 C27 H27B 110.7(10)
C28 C27 H27B 108.9(10)
H27A C27 H27B 106.4(14)
C29 C28 C27 114.68(14)
C29 C28 H28B 109.4(10)
C27 C28 H28B 106.9(9)
C29 C28 H28A 110.6(10)
C27 C28 H28A 108.6(10)
H28B C28 H28A 106.2(14)
C28 C29 C30 113.29(14)
C28 C29 H29B 108.8(11)
C30 C29 H29B 109.9(10)
C28 C29 H29A 107.5(9)
C30 C29 H29A 110.4(9)
H29B C29 H29A 106.7(14)
C31 C30 C29 114.08(14)
C31 C30 H30B 109.7(10)
C29 C30 H30B 107.2(9)
C31 C30 H30A 110.2(10)
C29 C30 H30A 106.7(10)
H30B C30 H30A 108.7(14)
C30 C31 C32 113.01(15)
C30 C31 H31B 109.7(10)
C32 C31 H31B 107.8(10)
C30 C31 H31A 108.8(12)
C32 C31 H31A 108.9(11)
H31B C31 H31A 108.6(16)
C31 C32 H32C 110.0(12)
C31 C32 H32B 112.1(12)
H32C C32 H32B 106.6(17)
C31 C32 H32A 113.5(12)
H32C C32 H32A 106.9(16)
H32B C32 H32A 107.3(17)

loop_
_geom_bond_atom_site_label_1
_geom_bond_atom_site_label_2
_geom_bond_distance
O1 N1 1.2383(18)
O2 N1 1.2275(17)
O3 N3 1.2389(19)
O4 N3 1.2293(18)
N1 C1 1.437(2)
N2 C4 1.352(2)
N2 C7 1.454(2)
N2 H2N 0.873(18)
N3 C17 1.437(2)
N4 C20 1.351(2)
N4 C23 1.452(2)
N4 H4N 0.869(19)
C1 C2 1.391(2)
C1 C6 1.394(2)
C2 C3 1.376(2)
C2 H2 0.933(17)
C3 C4 1.410(2)
C3 H3 0.930(19)
C4 C5 1.413(2)
C5 C6 1.364(2)
C5 H5 0.924(17)
C6 H6 0.935(19)
C7 C8 1.523(2)
C7 H7B 0.989(17)
C7 H7A 0.997(16)
C8 C9 1.520(2)
C8 H8B 0.973(18)
C8 H8A 0.965(18)
C9 C10 1.526(2)
C9 H9B 0.982(18)
C9 H9A 1.002(17)
C10 C11 1.515(2)
C10 H10B 0.986(17)
C10 H10A 0.984(18)
C11 C12 1.524(2)
C11 H11B 0.989(17)
C11 H11A 1.012(17)
C12 C13 1.522(2)
C12 H12B 0.985(18)
C12 H12A 1.000(17)
C13 C14 1.520(2)
C13 H13B 0.964(17)
C13 H13A 0.959(18)
C14 C15 1.517(3)
C14 H14B 0.988(17)
C14 H14A 0.973(19)
C15 C16 1.516(3)
C15 H15B 0.96(2)
C15 H15A 0.954(19)
C16 H16C 0.99(2)
C16 H16B 1.01(2)
C16 H16A 0.97(2)
C17 C18 1.387(2)
C17 C22 1.394(2)
C18 C19 1.373(2)
C18 H18 0.938(19)
C19 C20 1.414(2)
C19 H19 0.92(2)
C20 C21 1.417(2)
C21 C22 1.364(2)
C21 H21 0.930(18)
C22 H22 0.916(18)
C23 C24 1.523(2)
C23 H23A 0.987(17)
C23 H23B 0.982(17)
C24 C25 1.519(2)
C24 H24A 0.957(18)
C24 H24B 0.966(18)
C25 C26 1.524(2)
C25 H25A 0.970(17)
C25 H25B 0.995(19)
C26 C27 1.522(2)
C26 H26B 1.000(18)
C26 H26A 0.992(18)
C27 C28 1.523(2)
C27 H27A 0.999(18)
C27 H27B 1.003(18)
C28 C29 1.518(2)
C28 H28B 0.988(17)
C28 H28A 1.008(17)
C29 C30 1.524(2)
C29 H29B 0.961(18)
C29 H29A 0.995(17)
C30 C31 1.518(2)
C30 H30B 1.003(17)
C30 H30A 0.983(18)
C31 C32 1.518(3)
C31 H31B 0.957(17)
C31 H31A 0.968(19)
C32 H32C 1.00(2)
C32 H32B 1.02(2)
C32 H32A 1.01(2)

loop_
_geom_hbond_atom_site_label_D
_geom_hbond_atom_site_label_H
_geom_hbond_atom_site_label_A
_geom_hbond_site_symmetry_A
_geom_hbond_distance_DH
_geom_hbond_distance_HA
_geom_hbond_distance_DA
_geom_hbond_angle_DHA
N2 H2N O3 2_655 0.873(18) 2.234(19) 3.101(2) 171.7(16)
N4 H4N O1 2_544 0.869(19) 2.265(19) 3.121(2) 168.3(17)

loop_
_cod_related_entry_id
_cod_related_entry_database
_cod_related_entry_code
1 ChemSpider 24739697
